data_4031141
loop_
_publ_author_name
'Chen, Shuming'
'Mercado, Brandon Q.'
'Bergman, Robert G.'
'Ellman, Jonathan A.'

_publ_section_title
;
 Regio- and Diastereoselective Synthesis of Highly Substituted, Oxygenated
 Piperidines from Tetrahydropyridines.
;
_journal_issue 13
_journal_name_full 'The Journal of organic chemistry'
_journal_page_first 6660
_journal_page_last 6668
_journal_paper_doi 10.1021/acs.joc.5b00816
_journal_volume 80
_journal_year 2015
_chemical_formula_moiety 'C19 H30 N O, C6 H2 N3 O9 S'
_chemical_formula_sum 'C25 H32 N4 O10 S'
_chemical_formula_weight 580.60
_chemical_name_systematic
; 
 ? 
;
_space_group_crystal_system monoclinic
_space_group_IT_number 14
_space_group_name_Hall '-P 2yn'
_space_group_name_H-M_alt 'P 1 21/n 1'
_symmetry_space_group_name_Hall '-P 2yn'
_symmetry_space_group_name_H-M 'P 1 21/n 1'
_atom_sites_solution_hydrogens mixed
_atom_sites_solution_primary direct
_atom_sites_solution_secondary difmap
_audit_creation_method SHELXL-2013
_cell_angle_alpha 90
_cell_angle_beta 94.659(7)
_cell_angle_gamma 90
_cell_formula_units_Z 4
_cell_length_a 11.3485(2)
_cell_length_b 12.9448(2)
_cell_length_c 18.7575(13)
_cell_measurement_reflns_used 44430
_cell_measurement_temperature 93(2)
_cell_measurement_theta_max 65.2
_cell_measurement_theta_min 6.8
_cell_volume 2746.4(2)
_computing_cell_refinement 'CrystalClear-SM Expert 2.0 r12 (Rigaku, 2011)'
_computing_data_collection 'CrystalClear-SM Expert 2.0 r12 (Rigaku, 2011)'
_computing_data_reduction 'CrystalClear-SM Expert 2.0 r12 (Rigaku, 2011)'
_computing_publication_material 'SHELXL-2013 (Sheldrick, 2013)'
_computing_structure_refinement 'SHELXL-2013 (Sheldrick, 2013)'
_diffrn_ambient_temperature 93(2)
_diffrn_detector_area_resol_mean 22.2
_diffrn_measured_fraction_theta_full 0.939
_diffrn_measured_fraction_theta_max 0.998
_diffrn_measurement_device_type 'Rigaku Saturn 944+ CCD'
_diffrn_measurement_method \w
_diffrn_radiation_type CuK\a
_diffrn_radiation_wavelength 1.54187
_diffrn_reflns_av_R_equivalents 0.0800
_diffrn_reflns_av_unetI/netI 0.0314
_diffrn_reflns_laue_measured_fraction_full 0.939
_diffrn_reflns_laue_measured_fraction_max 0.998
_diffrn_reflns_limit_h_max 13
_diffrn_reflns_limit_h_min -13
_diffrn_reflns_limit_k_max 15
_diffrn_reflns_limit_k_min -15
_diffrn_reflns_limit_l_max 22
_diffrn_reflns_limit_l_min -22
_diffrn_reflns_number 87825
_diffrn_reflns_point_group_measured_fraction_full 0.939
_diffrn_reflns_point_group_measured_fraction_max 0.998
_diffrn_reflns_theta_full 67.687
_diffrn_reflns_theta_max 65.091
_diffrn_reflns_theta_min 6.815
_diffrn_source 'microfocus rotating anode'
_exptl_absorpt_coefficient_mu 1.598
_exptl_absorpt_correction_T_max 0.994
_exptl_absorpt_correction_T_min 0.871
_exptl_absorpt_correction_type multi-scan
_exptl_absorpt_process_details 'Jacobson, R. (1998) Private Communication'
_exptl_crystal_colour Colorless
_exptl_crystal_density_diffrn 1.404
_exptl_crystal_description Chip
_exptl_crystal_F_000 1224
_exptl_crystal_size_max 0.150
_exptl_crystal_size_mid 0.070
_exptl_crystal_size_min 0.050
_refine_diff_density_max 0.551
_refine_diff_density_min -0.293
_refine_diff_density_rms 0.057
_refine_ls_extinction_method none
_refine_ls_goodness_of_fit_ref 1.017
_refine_ls_hydrogen_treatment mixed
_refine_ls_matrix_type full
_refine_ls_number_parameters 382
_refine_ls_number_reflns 4678
_refine_ls_number_restraints 20
_refine_ls_restrained_S_all 1.015
_refine_ls_R_factor_all 0.0778
_refine_ls_R_factor_gt 0.0655
_refine_ls_shift/su_max 0.000
_refine_ls_shift/su_mean 0.000
_refine_ls_structure_factor_coef Fsqd
_refine_ls_weighting_details 'w=1/[\s^2^(Fo^2^)+(0.0530P)^2^+5.8450P] where P=(Fo^2^+2Fc^2^)/3'
_refine_ls_weighting_scheme calc
_refine_ls_wR_factor_gt 0.1481
_refine_ls_wR_factor_ref 0.1561
_reflns_Friedel_coverage 0.000
_reflns_number_gt 3919
_reflns_number_total 4678
_reflns_threshold_expression 'I > 2\s(I)'
_cod_data_source_file 5a_1000668.cif
_cod_data_source_block 007_13087
_cod_depositor_comments
;
The following automatic conversions were performed:

'_exptl_absorpt_correction_type' value 'Multi-scan' changed to
'multi-scan' according to
/usr/data/users/saulius/crontab/automatic-downloads/rss-feeds/ACS/lib/dictionaries/cif_core.dic
dictionary named 'cif_core.dic' version 2.4.2 from 2011-04-26.

Automatic conversion script
Id: cif_fix_values 3271 2015-04-21 07:52:19Z andrius 

 Adding full bibliography for 4031139--4031144.cif.
;
_cod_database_code 4031141
_shelx_space_group_comment
; 
The symmetry employed for this shelxl refinement is uniquely defined 
by the following loop, which should always be used as a source of 
symmetry information in preference to the above space-group names. 
They are only intended as comments. 
;
_shelx_estimated_absorpt_t_min 0.796
_shelx_estimated_absorpt_t_max 0.924
_shelxl_version_number 2013-3

loop_
_space_group_symop_operation_xyz
'x, y, z'
'-x+1/2, y+1/2, -z+1/2'
'-x, -y, -z'
'x-1/2, -y-1/2, z-1/2'

loop_
_atom_site_label
_atom_site_type_symbol
_atom_site_fract_x
_atom_site_fract_y
_atom_site_fract_z
_atom_site_U_iso_or_equiv
_atom_site_adp_type
_atom_site_occupancy
_atom_site_site_symmetry_order
_atom_site_calc_flag
_atom_site_refinement_flags_posn
_atom_site_refinement_flags_adp
_atom_site_refinement_flags_occupancy
_atom_site_disorder_assembly
_atom_site_disorder_group
N1 N 0.4376(2) 0.9621(2) 0.65825(14) 0.0326(6) Uani 1 1 d . . . . .
H1 H 0.423(3) 0.899(3) 0.6442(19) 0.045(11) Uiso 1 1 d . . . . .
C2 C 0.5659(3) 0.9829(3) 0.64617(18) 0.0371(8) Uani 1 1 d . . . . .
H2 H 0.5699 0.9813 0.5931 0.045 Uiso 1 1 calc R U . . .
C3 C 0.6005(3) 1.0918(3) 0.66881(19) 0.0430(8) Uani 1 1 d . . . . .
H3 H 0.5573 1.1392 0.6336 0.052 Uiso 1 1 calc R U . . .
C4 C 0.5621(3) 1.1205(3) 0.74141(19) 0.0442(9) Uani 1 1 d . . . . .
C5 C 0.4702(3) 1.0637(3) 0.77363(19) 0.0465(9) Uani 1 1 d . . . . .
C17A C 0.4047(8) 1.1182(8) 0.8313(6) 0.057(2) Uani 0.721(7) 1 d . . P A 1
H17A H 0.3648 1.0657 0.8593 0.068 Uiso 0.721(7) 1 calc R U P A 1
H17B H 0.4626 1.1551 0.8643 0.068 Uiso 0.721(7) 1 calc R U P A 1
C17B C 0.373(3) 1.093(3) 0.8241(19) 0.057(2) Uani 0.279(7) 1 d . . P A 2
H17C H 0.3298 1.1550 0.8049 0.068 Uiso 0.279(7) 1 calc R U P A 2
H17D H 0.3161 1.0358 0.8259 0.068 Uiso 0.279(7) 1 calc R U P A 2
C18A C 0.3138(5) 1.1942(5) 0.7997(3) 0.0675(17) Uani 0.721(7) 1 d . . P A 1
H18A H 0.2732 1.2262 0.8383 0.101 Uiso 0.721(7) 1 calc R U P A 1
H18B H 0.2561 1.1580 0.7670 0.101 Uiso 0.721(7) 1 calc R U P A 1
H18C H 0.3532 1.2478 0.7734 0.101 Uiso 0.721(7) 1 calc R U P A 1
C18B C 0.4237(14) 1.1147(14) 0.8938(9) 0.0675(17) Uani 0.279(7) 1 d . . P A 2
H18D H 0.3607 1.1226 0.9262 0.101 Uiso 0.279(7) 1 calc R U P A 2
H18E H 0.4698 1.1787 0.8933 0.101 Uiso 0.279(7) 1 calc R U P A 2
H18F H 0.4756 1.0575 0.9103 0.101 Uiso 0.279(7) 1 calc R U P A 2
C6 C 0.4074(3) 0.9695(3) 0.73578(18) 0.0472(9) Uani 1 1 d . . . . .
H6 H 0.3205 0.9828 0.7347 0.057 Uiso 1 1 calc R U . . .
C19 C 0.4300(4) 0.8667(4) 0.7741(2) 0.0691(14) Uani 1 1 d . U . . .
H19A H 0.4091 0.8115 0.7387 0.083 Uiso 0.597(8) 1 calc R U P B 1
H19B H 0.5163 0.8617 0.7864 0.083 Uiso 0.597(8) 1 calc R U P B 1
H19C H 0.4515 0.8777 0.8258 0.083 Uiso 0.403(8) 1 calc R U P B 2
H19D H 0.4947 0.8284 0.7535 0.083 Uiso 0.403(8) 1 calc R U P B 2
C20A C 0.3757(7) 0.8421(7) 0.8352(4) 0.068(2) Uani 0.597(8) 1 d . U P B 1
H20A H 0.4234 0.8683 0.8773 0.102 Uiso 0.597(8) 1 calc R U P B 1
H20B H 0.3681 0.7669 0.8389 0.102 Uiso 0.597(8) 1 calc R U P B 1
H20C H 0.2970 0.8738 0.8329 0.102 Uiso 0.597(8) 1 calc R U P B 1
C20B C 0.3131(8) 0.8074(8) 0.7624(5) 0.051(3) Uani 0.403(8) 1 d . U P B 2
H20D H 0.3217 0.7393 0.7851 0.077 Uiso 0.403(8) 1 calc R U P B 2
H20E H 0.2923 0.7989 0.7110 0.077 Uiso 0.403(8) 1 calc R U P B 2
H20F H 0.2505 0.8461 0.7837 0.077 Uiso 0.403(8) 1 calc R U P B 2
C7 C 0.3540(3) 1.0294(3) 0.61091(18) 0.0380(8) Uani 1 1 d . . . . .
H7A H 0.3462 1.0975 0.6342 0.046 Uiso 1 1 calc R U . . .
H7B H 0.3884 1.0411 0.5648 0.046 Uiso 1 1 calc R U . . .
C8 C 0.2331(3) 0.9820(2) 0.59680(16) 0.0327(7) Uani 1 1 d . . . . .
C9 C 0.1402(3) 1.0090(3) 0.63634(18) 0.0420(8) Uani 1 1 d . . . . .
H9 H 0.1523 1.0583 0.6737 0.050 Uiso 1 1 calc R U . . .
C10 C 0.0295(3) 0.9647(3) 0.6219(2) 0.0513(10) Uani 1 1 d . . . . .
H10 H -0.0333 0.9833 0.6499 0.062 Uiso 1 1 calc R U . . .
C11 C 0.0102(4) 0.8944(3) 0.56761(19) 0.0497(10) Uani 1 1 d . . . . .
H11 H -0.0658 0.8643 0.5579 0.060 Uiso 1 1 calc R U . . .
C12 C 0.1018(4) 0.8676(3) 0.5271(2) 0.0503(10) Uani 1 1 d . . . . .
H12 H 0.0890 0.8189 0.4894 0.060 Uiso 1 1 calc R U . . .
C13 C 0.2125(3) 0.9118(3) 0.54150(18) 0.0418(8) Uani 1 1 d . . . . .
H13 H 0.2750 0.8936 0.5131 0.050 Uiso 1 1 calc R U . . .
C14 C 0.6483(3) 0.8978(3) 0.6753(2) 0.0465(9) Uani 1 1 d . . . . .
H14A H 0.6185 0.8308 0.6573 0.070 Uiso 1 1 calc R U . . .
H14B H 0.6520 0.8980 0.7276 0.070 Uiso 1 1 calc R U . . .
H14C H 0.7275 0.9095 0.6596 0.070 Uiso 1 1 calc R U . . .
C15 C 0.7334(4) 1.1102(3) 0.6623(2) 0.0600(11) Uani 1 1 d . . . . .
H15A H 0.7539 1.1809 0.6774 0.090 Uiso 1 1 calc R U . . .
H15B H 0.7512 1.1004 0.6125 0.090 Uiso 1 1 calc R U . . .
H15C H 0.7796 1.0611 0.6930 0.090 Uiso 1 1 calc R U . . .
C16 C 0.5894(5) 1.2319(3) 0.7620(3) 0.0742(14) Uani 1 1 d . . . . .
H16A H 0.5628 1.2457 0.8095 0.111 Uiso 1 1 calc R U . . .
H16B H 0.5481 1.2781 0.7269 0.111 Uiso 1 1 calc R U . . .
H16C H 0.6748 1.2437 0.7628 0.111 Uiso 1 1 calc R U . . .
O21 O 0.5945(2) 1.04496(17) 0.79585(12) 0.0393(5) Uani 1 1 d . . . . .
S1 S 0.45993(8) 0.74098(6) 0.53297(4) 0.0378(2) Uani 1 1 d . . . . .
O1 O 0.4211(2) 0.75314(17) 0.60462(12) 0.0448(6) Uani 1 1 d . . . . .
O2 O 0.5238(2) 0.83029(16) 0.51088(12) 0.0438(6) Uani 1 1 d . . . . .
O3 O 0.3720(2) 0.70202(18) 0.48065(13) 0.0512(7) Uani 1 1 d . . . . .
C22 C 0.5709(3) 0.6407(2) 0.54518(16) 0.0362(8) Uani 1 1 d . . . . .
C23 C 0.5673(3) 0.5622(2) 0.59632(17) 0.0408(8) Uani 1 1 d . . . . .
N2 N 0.4651(3) 0.5517(2) 0.63954(17) 0.0540(8) Uani 1 1 d . . . . .
O4 O 0.4847(3) 0.5578(3) 0.70430(15) 0.0905(12) Uani 1 1 d . . . . .
O5 O 0.3690(3) 0.5345(2) 0.60793(17) 0.0618(8) Uani 1 1 d . . . . .
C24 C 0.6546(4) 0.4884(2) 0.60824(19) 0.0455(10) Uani 1 1 d . . . . .
H24 H 0.6485 0.4360 0.6432 0.055 Uiso 1 1 calc R U . . .
C25 C 0.7497(3) 0.4929(2) 0.5686(2) 0.0428(9) Uani 1 1 d . . . . .
N3 N 0.8418(3) 0.4110(2) 0.5769(2) 0.0581(10) Uani 1 1 d . . . . .
O6 O 0.8293(3) 0.34612(19) 0.62304(16) 0.0638(9) Uani 1 1 d . . . . .
O7 O 0.9220(3) 0.4144(3) 0.5374(2) 0.0899(12) Uani 1 1 d . . . C 2
C26 C 0.7624(3) 0.5684(2) 0.51841(19) 0.0453(9) Uani 1 1 d . . . . .
H26 H 0.8304 0.5717 0.4921 0.054 Uiso 1 1 calc R U . . .
C27 C 0.6715(3) 0.6397(2) 0.50783(17) 0.0388(8) Uani 1 1 d . . . . .
N4 N 0.6854(3) 0.7140(2) 0.44924(17) 0.0471(8) Uani 1 1 d . . . . .
O8 O 0.6124(2) 0.70921(19) 0.39747(13) 0.0484(6) Uani 1 1 d . . . . .
O9 O 0.7697(3) 0.7720(2) 0.45638(17) 0.0675(9) Uani 1 1 d . . . . .

loop_
_atom_site_aniso_label
_atom_site_aniso_U_11
_atom_site_aniso_U_22
_atom_site_aniso_U_33
_atom_site_aniso_U_23
_atom_site_aniso_U_13
_atom_site_aniso_U_12
N1 0.0400(16) 0.0272(14) 0.0295(14) 0.0029(11) -0.0037(11) 0.0033(12)
C2 0.0393(19) 0.0359(17) 0.0357(17) -0.0009(14) -0.0005(14) 0.0016(14)
C3 0.0415(19) 0.0396(19) 0.047(2) 0.0016(16) -0.0020(16) 0.0020(16)
C4 0.059(2) 0.0299(17) 0.0424(19) 0.0004(15) -0.0065(17) 0.0036(16)
C5 0.047(2) 0.050(2) 0.043(2) -0.0059(17) 0.0022(16) 0.0096(17)
C17A 0.048(6) 0.072(7) 0.052(4) -0.018(4) 0.007(4) 0.000(4)
C17B 0.048(6) 0.072(7) 0.052(4) -0.018(4) 0.007(4) 0.000(4)
C18A 0.063(4) 0.078(4) 0.060(3) -0.029(3) -0.004(3) 0.021(3)
C18B 0.063(4) 0.078(4) 0.060(3) -0.029(3) -0.004(3) 0.021(3)
C6 0.041(2) 0.065(2) 0.0351(18) 0.0138(17) -0.0001(15) -0.0021(18)
C19 0.074(3) 0.077(3) 0.052(2) 0.037(2) -0.027(2) -0.044(2)
C20A 0.062(5) 0.088(6) 0.054(4) 0.017(4) 0.002(3) -0.017(4)
C20B 0.055(6) 0.055(6) 0.045(5) 0.006(4) 0.006(4) -0.023(5)
C7 0.0393(19) 0.0365(18) 0.0370(18) 0.0156(14) -0.0035(14) 0.0019(14)
C8 0.0391(18) 0.0286(16) 0.0294(16) 0.0074(13) -0.0030(14) 0.0037(13)
C9 0.044(2) 0.044(2) 0.0373(18) -0.0033(15) -0.0049(16) 0.0030(16)
C10 0.041(2) 0.068(3) 0.044(2) 0.0029(19) 0.0003(17) -0.0026(18)
C11 0.052(2) 0.050(2) 0.045(2) 0.0117(17) -0.0132(18) -0.0143(18)
C12 0.070(3) 0.0354(19) 0.042(2) 0.0002(16) -0.0187(19) 0.0029(18)
C13 0.049(2) 0.0405(19) 0.0351(18) 0.0016(15) -0.0031(15) 0.0134(16)
C14 0.047(2) 0.0399(19) 0.051(2) -0.0061(16) -0.0043(17) 0.0094(16)
C15 0.056(2) 0.063(3) 0.061(3) 0.015(2) 0.000(2) -0.020(2)
C16 0.108(4) 0.038(2) 0.074(3) -0.014(2) -0.002(3) -0.006(2)
O21 0.0399(13) 0.0362(12) 0.0405(13) -0.0039(10) -0.0051(10) -0.0008(10)
S1 0.0586(5) 0.0225(4) 0.0307(4) -0.0029(3) -0.0068(4) 0.0015(3)
O1 0.0680(17) 0.0305(12) 0.0357(12) -0.0016(10) 0.0022(11) -0.0004(11)
O2 0.0691(17) 0.0225(11) 0.0395(13) 0.0018(9) 0.0030(12) 0.0012(11)
O3 0.0650(17) 0.0366(13) 0.0481(14) -0.0109(11) -0.0194(12) 0.0085(12)
C22 0.059(2) 0.0207(15) 0.0266(15) -0.0027(12) -0.0118(15) -0.0021(14)
C23 0.062(2) 0.0283(17) 0.0301(17) 0.0011(13) -0.0109(16) -0.0074(15)
N2 0.081(3) 0.0348(17) 0.0456(19) 0.0087(14) 0.0005(18) -0.0004(16)
O4 0.112(3) 0.125(3) 0.0355(16) 0.0207(18) 0.0088(16) 0.015(2)
O5 0.070(2) 0.0391(15) 0.077(2) -0.0030(14) 0.0068(16) -0.0096(13)
C24 0.070(3) 0.0221(16) 0.0399(19) 0.0055(14) -0.0222(19) -0.0058(16)
C25 0.050(2) 0.0249(16) 0.050(2) 0.0021(15) -0.0182(18) -0.0018(15)
N3 0.060(2) 0.0301(16) 0.079(2) 0.0145(17) -0.0278(19) -0.0003(15)
O6 0.0708(19) 0.0300(13) 0.083(2) 0.0161(14) -0.0374(16) -0.0047(12)
O7 0.064(2) 0.064(2) 0.143(3) 0.035(2) 0.013(2) 0.0204(17)
C26 0.058(2) 0.0275(17) 0.049(2) 0.0030(15) -0.0092(17) -0.0006(16)
C27 0.058(2) 0.0216(15) 0.0350(17) 0.0031(13) -0.0076(16) 0.0013(15)
N4 0.061(2) 0.0289(15) 0.0501(19) 0.0079(13) -0.0002(16) 0.0084(15)
O8 0.0704(17) 0.0399(13) 0.0341(13) 0.0028(10) -0.0014(12) 0.0144(12)
O9 0.0649(19) 0.0471(16) 0.088(2) 0.0281(15) -0.0103(16) -0.0092(15)

loop_
_atom_type_symbol
_atom_type_description
_atom_type_scat_dispersion_real
_atom_type_scat_dispersion_imag
_atom_type_scat_source
C C 0.0181 0.0091 'International Tables Vol C Tables 4.2.6.8 and 6.1.1.4'
H H 0.0000 0.0000 'International Tables Vol C Tables 4.2.6.8 and 6.1.1.4'
N N 0.0311 0.0180 'International Tables Vol C Tables 4.2.6.8 and 6.1.1.4'
O O 0.0492 0.0322 'International Tables Vol C Tables 4.2.6.8 and 6.1.1.4'
S S 0.3331 0.5567 'International Tables Vol C Tables 4.2.6.8 and 6.1.1.4'

loop_
_geom_angle_atom_site_label_1
_geom_angle_atom_site_label_2
_geom_angle_atom_site_label_3
_geom_angle
C2 N1 C7 111.9(2)
C2 N1 C6 115.1(2)
C7 N1 C6 110.1(3)
C2 N1 H1 106(2)
C7 N1 H1 106(2)
C6 N1 H1 107(2)
C3 C2 N1 110.7(3)
C3 C2 C14 115.9(3)
N1 C2 C14 112.9(3)
C3 C2 H2 105.5
N1 C2 H2 105.5
C14 C2 H2 105.5
C4 C3 C2 113.2(3)
C4 C3 C15 112.9(3)
C2 C3 C15 110.8(3)
C4 C3 H3 106.5
C2 C3 H3 106.5
C15 C3 H3 106.5
O21 C4 C5 60.7(2)
O21 C4 C3 113.4(3)
C5 C4 C3 121.5(3)
O21 C4 C16 115.5(3)
C5 C4 C16 121.0(4)
C3 C4 C16 113.3(3)
C4 C5 O21 59.4(2)
C4 C5 C17A 118.0(5)
O21 C5 C17A 112.9(4)
C4 C5 C6 121.8(3)
O21 C5 C6 113.4(3)
C17A C5 C6 116.9(4)
C4 C5 C17B 134.2(13)
O21 C5 C17B 125.6(12)
C6 C5 C17B 98.7(10)
C18A C17A C5 112.2(7)
C18A C17A H17A 109.2
C5 C17A H17A 109.2
C18A C17A H17B 109.2
C5 C17A H17B 109.2
H17A C17A H17B 107.9
C18B C17B C5 111(2)
C18B C17B H17C 109.4
C5 C17B H17C 109.4
C18B C17B H17D 109.4
C5 C17B H17D 109.4
H17C C17B H17D 108.0
C17A C18A H18A 109.5
C17A C18A H18B 109.5
H18A C18A H18B 109.5
C17A C18A H18C 109.5
H18A C18A H18C 109.5
H18B C18A H18C 109.5
C17B C18B H18D 109.5
C17B C18B H18E 109.5
H18D C18B H18E 109.5
C17B C18B H18F 109.5
H18D C18B H18F 109.5
H18E C18B H18F 109.5
N1 C6 C19 110.7(3)
N1 C6 C5 110.8(3)
C19 C6 C5 114.6(3)
N1 C6 H6 106.8
C19 C6 H6 106.8
C5 C6 H6 106.8
C20A C19 C6 121.5(6)
C6 C19 C20B 105.0(5)
C20A C19 H19A 107.0
C6 C19 H19A 107.0
C20A C19 H19B 107.0
C6 C19 H19B 107.0
H19A C19 H19B 106.7
C6 C19 H19C 110.7
C20B C19 H19C 110.7
C6 C19 H19D 110.7
C20B C19 H19D 110.7
H19C C19 H19D 108.8
C19 C20A H20A 109.5
C19 C20A H20B 109.5
H20A C20A H20B 109.5
C19 C20A H20C 109.5
H20A C20A H20C 109.5
H20B C20A H20C 109.5
C19 C20B H20D 109.5
C19 C20B H20E 109.5
H20D C20B H20E 109.5
C19 C20B H20F 109.5
H20D C20B H20F 109.5
H20E C20B H20F 109.5
C8 C7 N1 112.6(3)
C8 C7 H7A 109.1
N1 C7 H7A 109.1
C8 C7 H7B 109.1
N1 C7 H7B 109.1
H7A C7 H7B 107.8
C9 C8 C13 118.6(3)
C9 C8 C7 121.7(3)
C13 C8 C7 119.7(3)
C8 C9 C10 120.6(3)
C8 C9 H9 119.7
C10 C9 H9 119.7
C11 C10 C9 120.5(4)
C11 C10 H10 119.8
C9 C10 H10 119.8
C10 C11 C12 119.6(4)
C10 C11 H11 120.2
C12 C11 H11 120.2
C11 C12 C13 120.0(3)
C11 C12 H12 120.0
C13 C12 H12 120.0
C8 C13 C12 120.8(3)
C8 C13 H13 119.6
C12 C13 H13 119.6
C2 C14 H14A 109.5
C2 C14 H14B 109.5
H14A C14 H14B 109.5
C2 C14 H14C 109.5
H14A C14 H14C 109.5
H14B C14 H14C 109.5
C3 C15 H15A 109.5
C3 C15 H15B 109.5
H15A C15 H15B 109.5
C3 C15 H15C 109.5
H15A C15 H15C 109.5
H15B C15 H15C 109.5
C4 C16 H16A 109.5
C4 C16 H16B 109.5
H16A C16 H16B 109.5
C4 C16 H16C 109.5
H16A C16 H16C 109.5
H16B C16 H16C 109.5
C4 O21 C5 59.9(2)
O3 S1 O2 115.04(15)
O3 S1 O1 115.08(16)
O2 S1 O1 112.03(14)
O3 S1 C22 105.83(14)
O2 S1 C22 104.51(16)
O1 S1 C22 102.72(14)
C27 C22 C23 114.3(3)
C27 C22 S1 122.3(2)
C23 C22 S1 123.2(3)
C24 C23 C22 123.5(4)
C24 C23 N2 115.6(3)
C22 C23 N2 120.9(3)
O5 N2 O4 125.5(4)
O5 N2 C23 117.5(3)
O4 N2 C23 117.0(4)
C25 C24 C23 118.2(3)
C25 C24 H24 120.9
C23 C24 H24 120.9
C24 C25 C26 122.5(3)
C24 C25 N3 119.6(3)
C26 C25 N3 117.9(4)
O7 N3 O6 126.1(4)
O7 N3 C25 117.6(3)
O6 N3 C25 116.3(4)
C25 C26 C27 117.0(4)
C25 C26 H26 121.5
C27 C26 H26 121.5
C26 C27 C22 124.5(3)
C26 C27 N4 114.6(3)
C22 C27 N4 120.7(3)
O9 N4 O8 126.5(3)
O9 N4 C27 116.7(3)
O8 N4 C27 116.8(3)

loop_
_geom_bond_atom_site_label_1
_geom_bond_atom_site_label_2
_geom_bond_distance
N1 C2 1.516(4)
N1 C7 1.520(4)
N1 C6 1.524(4)
N1 H1 0.87(4)
C2 C3 1.515(5)
C2 C14 1.517(5)
C2 H2 1.0000
C3 C4 1.509(5)
C3 C15 1.542(5)
C3 H3 1.0000
C4 O21 1.439(4)
C4 C5 1.448(5)
C4 C16 1.519(5)
C5 O21 1.458(4)
C5 C17A 1.533(12)
C5 C6 1.555(5)
C5 C17B 1.56(4)
C17A C18A 1.511(13)
C17A H17A 0.9900
C17A H17B 0.9900
C17B C18B 1.41(3)
C17B H17C 0.9900
C17B H17D 0.9900
C18A H18A 0.9800
C18A H18B 0.9800
C18A H18C 0.9800
C18B H18D 0.9800
C18B H18E 0.9800
C18B H18F 0.9800
C6 C19 1.525(5)
C6 H6 1.0000
C19 C20A 1.382(8)
C19 C20B 1.533(9)
C19 H19A 0.9900
C19 H19B 0.9900
C19 H19C 0.9900
C19 H19D 0.9900
C20A H20A 0.9800
C20A H20B 0.9800
C20A H20C 0.9800
C20B H20D 0.9800
C20B H20E 0.9800
C20B H20F 0.9800
C7 C8 1.507(5)
C7 H7A 0.9900
C7 H7B 0.9900
C8 C9 1.382(5)
C8 C13 1.385(5)
C9 C10 1.387(5)
C9 H9 0.9500
C10 C11 1.371(5)
C10 H10 0.9500
C11 C12 1.381(6)
C11 H11 0.9500
C12 C13 1.387(5)
C12 H12 0.9500
C13 H13 0.9500
C14 H14A 0.9800
C14 H14B 0.9800
C14 H14C 0.9800
C15 H15A 0.9800
C15 H15B 0.9800
C15 H15C 0.9800
C16 H16A 0.9800
C16 H16B 0.9800
C16 H16C 0.9800
S1 O3 1.433(2)
S1 O2 1.443(2)
S1 O1 1.456(2)
S1 C22 1.811(3)
C22 C27 1.387(5)
C22 C23 1.400(4)
C23 C24 1.382(5)
C23 N2 1.474(5)
N2 O5 1.219(4)
N2 O4 1.220(4)
C24 C25 1.361(5)
C24 H24 0.9500
C25 C26 1.373(5)
C25 N3 1.487(5)
N3 O7 1.221(5)
N3 O6 1.223(4)
C26 C27 1.386(5)
C26 H26 0.9500
C27 N4 1.478(4)
N4 O9 1.215(4)
N4 O8 1.226(4)

loop_
_geom_hbond_atom_site_label_D
_geom_hbond_atom_site_label_H
_geom_hbond_atom_site_label_A
_geom_hbond_distance_DH
_geom_hbond_distance_HA
_geom_hbond_distance_DA
_geom_hbond_angle_DHA
N1 H1 O1 0.87(4) 2.02(4) 2.887(4) 169(3)
